data_7122782
loop_
_publ_author_name
'Zaworotko, Michael'
'Sanii, Rana'
'Hua, Carol'
'Patyk-Ka\'zmierczak, Ewa'

_publ_section_title
;
 Solvent-Directed Control over the Topology of Entanglement in Square
 Lattice (sql) Coordination Networks
;
_journal_name_full 'Chemical Communications'
_journal_paper_doi 10.1039/C8CC09152H
_journal_year 2019
_chemical_formula_moiety 'C52 H40 N14 Ni O6, C6 H5 N O2'
_chemical_formula_sum 'C58 H45 N15 Ni O8'
_chemical_formula_weight 1138.80
_space_group_crystal_system monoclinic
_space_group_IT_number 4
_space_group_name_Hall 'P 2yb'
_space_group_name_H-M_alt 'P 1 21 1'
_symmetry_space_group_name_Hall 'P 2yb'
_symmetry_space_group_name_H-M 'P 1 21 1'
_atom_sites_solution_hydrogens geom
_atom_sites_solution_primary dual
_audit_creation_date 2018-06-08
_audit_creation_method
;
Olex2 1.2
(compiled 2018.05.18 svn.r3508 for OlexSys, GUI svn.r5497)
;
_audit_update_record
;
2018-11-05 deposited with the CCDC.
2019-01-09 downloaded from the CCDC.
;
_cell_angle_alpha 90
_cell_angle_beta 111.8980(10)
_cell_angle_gamma 90
_cell_formula_units_Z 2
_cell_length_a 12.9679(6)
_cell_length_b 15.1211(8)
_cell_length_c 14.4514(7)
_cell_measurement_reflns_used 5958
_cell_measurement_temperature 297.73
_cell_measurement_theta_max 29.37
_cell_measurement_theta_min 2.69
_cell_volume 2629.3(2)
_computing_cell_refinement 'SAINT V8.38A (?, 2016)'
_computing_data_reduction 'SAINT V8.38A (?, 2016)'
_computing_molecular_graphics 'Olex2 (Dolomanov et al., 2009)'
_computing_publication_material 'Olex2 (Dolomanov et al., 2009)'
_computing_structure_refinement 'ShelXL (Sheldrick, 2015)'
_computing_structure_solution 'ShelXT (Sheldrick, 2015)'
_diffrn_ambient_temperature 297.73
_diffrn_measured_fraction_theta_full 0.999
_diffrn_measured_fraction_theta_max 0.999
_diffrn_measurement_device_type 'Bruker APEX-II CCD'
_diffrn_measurement_method '\f and \w scans'
_diffrn_radiation_type MoK\a
_diffrn_radiation_wavelength 0.71073
_diffrn_reflns_av_R_equivalents 0.1358
_diffrn_reflns_av_unetI/netI 0.1258
_diffrn_reflns_Laue_measured_fraction_full 0.999
_diffrn_reflns_Laue_measured_fraction_max 0.999
_diffrn_reflns_limit_h_max 16
_diffrn_reflns_limit_h_min -16
_diffrn_reflns_limit_k_max 19
_diffrn_reflns_limit_k_min -19
_diffrn_reflns_limit_l_max 16
_diffrn_reflns_limit_l_min -18
_diffrn_reflns_number 62049
_diffrn_reflns_point_group_measured_fraction_full 0.999
_diffrn_reflns_point_group_measured_fraction_max 0.999
_diffrn_reflns_theta_full 25.242
_diffrn_reflns_theta_max 27.499
_diffrn_reflns_theta_min 2.663
_diffrn_standards_number 0
_exptl_absorpt_coefficient_mu 0.443
_exptl_absorpt_correction_T_max 0.7461
_exptl_absorpt_correction_T_min 0.6825
_exptl_absorpt_correction_type multi-scan
_exptl_absorpt_process_details
;
SADABS-2016/2 (Bruker,2016/2) was used for absorption correction.
wR2(int) was 0.0735 before and 0.0674 after correction.
The Ratio of minimum to maximum transmission is 0.9148.
The \l/2 correction factor is Not present.
;
_exptl_crystal_colour yellow
_exptl_crystal_colour_primary yellow
_exptl_crystal_density_diffrn 1.438
_exptl_crystal_description block
_exptl_crystal_F_000 1180
_exptl_crystal_size_max 0.19
_exptl_crystal_size_mid 0.06
_exptl_crystal_size_min 0.03
_refine_diff_density_max 0.317
_refine_diff_density_min -0.395
_refine_diff_density_rms 0.060
_refine_ls_abs_structure_details
;
 Refined as an inversion twin.
;
_refine_ls_abs_structure_Flack 0.25(2)
_refine_ls_extinction_method none
_refine_ls_goodness_of_fit_ref 1.013
_refine_ls_hydrogen_treatment constr
_refine_ls_matrix_type full
_refine_ls_number_parameters 740
_refine_ls_number_reflns 12051
_refine_ls_number_restraints 1
_refine_ls_restrained_S_all 1.013
_refine_ls_R_factor_all 0.1446
_refine_ls_R_factor_gt 0.0721
_refine_ls_shift/su_max 0.000
_refine_ls_shift/su_mean 0.000
_refine_ls_structure_factor_coef Fsqd
_refine_ls_weighting_details 'w=1/[\s^2^(Fo^2^)+(0.0594P)^2^] where P=(Fo^2^+2Fc^2^)/3'
_refine_ls_weighting_scheme calc
_refine_ls_wR_factor_gt 0.1241
_refine_ls_wR_factor_ref 0.1471
_reflns_Friedel_coverage 0.927
_reflns_Friedel_fraction_full 0.999
_reflns_Friedel_fraction_max 0.999
_reflns_number_gt 6970
_reflns_number_total 12051
_reflns_threshold_expression 'I > 2\s(I)'
_cod_data_source_file c8cc09152h2.cif
_cod_data_source_block comp3
_cod_database_code 7122782
_shelx_shelxl_version_number 2014/7
_shelx_space_group_comment
;
The symmetry employed for this shelxl refinement is uniquely defined
by the following loop, which should always be used as a source of
symmetry information in preference to the above space-group names.
They are only intended as comments.
;
_shelx_estimated_absorpt_t_max 0.987
_shelx_estimated_absorpt_t_min 0.921
_olex2_refinement_description
;
1. Twinned data refinement
 Scales: 0.75(2)
 0.25(2)
2. Fixed Uiso
 At 1.2 times of:
  All C(H) groups
3.a Aromatic/amide H refined with riding coordinates:
 C2A(H2A), C2B(H2B), C4A(H4A), C4B(H4B), C5A(H5A), C5B(H5B), C7A(H7A),
 C7B(H7B), C8A(H8A), C8B(H8B), C10A(H10A), C10B(H10B), C11A(H11A), C11B(H11B),
 C13A(H13A), C13B(H13B), C15A(H15A), C15B(H15B), C16A(H16A), C16B(H16B),
 C18A(H18A), C18B(H18B), C19A(H19A), C19B(H19B), C20A(H20A), C20B(H20B),
 C23A(H23A), C23B(H23B), C24A(H24A), C24B(H24B), C26A(H26A), C26B(H26B),
 C27A(H27A), C27B(H27B), C29A(H29A), C29B(H29B), C31A(H31A), C31B(H31B),
 C32A(H32A), C32B(H32B), C5E(H5E), C6E(H6E), C7E(H7E), C8E(H8E), C9E(H9E)
;
_olex2_submission_special_instructions 'No special instructions were received'

loop_
_space_group_symop_operation_xyz
'x, y, z'
'-x, y+1/2, -z'

loop_
_atom_site_label
_atom_site_type_symbol
_atom_site_fract_x
_atom_site_fract_y
_atom_site_fract_z
_atom_site_U_iso_or_equiv
_atom_site_adp_type
_atom_site_occupancy
_atom_site_site_symmetry_order
_atom_site_calc_flag
_atom_site_refinement_flags_posn
Ni1 Ni 0.73447(7) 0.00187(7) 0.73565(6) 0.0315(2) Uani 1 1 d .
O1C O 0.6272(5) -0.1055(4) 0.6576(5) 0.0688(19) Uani 1 1 d .
O1D O 0.8358(5) 0.1066(4) 0.8176(4) 0.0478(15) Uani 1 1 d .
O3C O 0.6617(7) -0.1709(6) 0.5398(5) 0.091(2) Uani 1 1 d .
O3D O 0.7966(5) 0.1725(5) 0.9341(4) 0.0657(18) Uani 1 1 d .
O4C O 0.5009(7) -0.1777(6) 0.5449(6) 0.111(3) Uani 1 1 d .
O4D O 0.9635(6) 0.1360(8) 0.9586(5) 0.129(4) Uani 1 1 d .
N1A N 1.1247(5) 1.4233(4) 0.2293(5) 0.0378(16) Uani 1 1 d .
N1B N 0.5932(5) 0.0755(4) 0.7091(4) 0.0338(15) Uani 1 1 d .
N2C N 0.5960(7) -0.1508(5) 0.5807(6) 0.0511(19) Uani 1 1 d .
N2D N 0.8659(7) 0.1381(5) 0.9051(5) 0.0483(18) Uani 1 1 d .
N3A N 1.0303(5) 1.2994(4) 0.2193(4) 0.0356(15) Uani 1 1 d .
N3B N 0.4899(5) 0.1892(4) 0.7194(4) 0.0349(15) Uani 1 1 d .
N12A N 0.9505(6) 0.9534(4) 0.3174(5) 0.0466(19) Uani 1 1 d .
N12B N 0.3897(7) 0.5291(4) 0.8201(6) 0.054(2) Uani 1 1 d .
N21A N 0.8435(5) 0.5079(5) 0.3987(4) 0.0402(14) Uani 1 1 d .
N21B N 0.3143(5) 0.9827(4) 0.9224(5) 0.0442(17) Uani 1 1 d .
N28A N 0.7816(5) 0.1624(4) 0.5164(4) 0.0358(15) Uani 1 1 d .
N28B N 0.2909(5) 1.3362(4) 1.0381(4) 0.0363(15) Uani 1 1 d .
N30A N 0.7581(6) 0.0571(4) 0.6128(5) 0.0408(16) Uani 1 1 d .
N30B N 0.2846(5) 1.4427(4) 1.1400(5) 0.0386(16) Uani 1 1 d .
C2A C 1.1186(7) 1.3484(5) 0.2739(6) 0.0376(19) Uani 1 1 d .
H2A H 1.1696 1.3314 0.3360 0.045 Uiso 1 1 calc R
C2B C 0.5938(7) 0.1576(5) 0.7403(6) 0.0398(19) Uani 1 1 d .
H2B H 0.6582 0.1900 0.7728 0.048 Uiso 1 1 calc R
C4A C 0.9755(7) 1.3475(6) 0.1341(6) 0.054(2) Uani 1 1 d .
H4A H 0.9107 1.3313 0.0816 0.065 Uiso 1 1 calc R
C4B C 0.4183(7) 0.1227(5) 0.6711(6) 0.045(2) Uani 1 1 d .
H4B H 0.3411 0.1247 0.6471 0.054 Uiso 1 1 calc R
C5A C 1.0339(7) 1.4224(5) 0.1416(7) 0.051(2) Uani 1 1 d .
H5A H 1.0153 1.4672 0.0941 0.061 Uiso 1 1 calc R
C5B C 0.4811(7) 0.0540(5) 0.6650(6) 0.0403(19) Uani 1 1 d .
H5B H 0.4536 -0.0001 0.6356 0.048 Uiso 1 1 calc R
C6A C 1.0066(6) 1.2113(5) 0.2428(6) 0.0335(18) Uani 1 1 d .
C6B C 0.4634(7) 0.2763(5) 0.7449(5) 0.0323(18) Uani 1 1 d .
C7A C 0.9408(7) 1.1578(6) 0.1706(6) 0.056(2) Uani 1 1 d .
H7A H 0.9089 1.1783 0.1053 0.068 Uiso 1 1 calc R
C7B C 0.5401(7) 0.3185(5) 0.8277(6) 0.043(2) Uani 1 1 d .
H7B H 0.6061 0.2909 0.8665 0.052 Uiso 1 1 calc R
C8A C 0.9204(7) 1.0713(5) 0.1936(6) 0.056(2) Uani 1 1 d .
H8A H 0.8747 1.0345 0.1435 0.067 Uiso 1 1 calc R
C8B C 0.5152(8) 0.4029(6) 0.8508(7) 0.052(2) Uani 1 1 d .
H8B H 0.5663 0.4330 0.9046 0.062 Uiso 1 1 calc R
C9A C 0.9673(7) 1.0403(5) 0.2898(6) 0.040(2) Uani 1 1 d .
C9B C 0.4145(8) 0.4433(5) 0.7943(7) 0.049(2) Uani 1 1 d .
C10A C 1.0325(7) 1.0959(6) 0.3618(6) 0.047(2) Uani 1 1 d .
H10A H 1.0651 1.0755 0.4270 0.057 Uiso 1 1 calc R
C10B C 0.3399(8) 0.3985(5) 0.7170(6) 0.051(2) Uani 1 1 d .
H10B H 0.2710 0.4238 0.6815 0.062 Uiso 1 1 calc R
C11A C 1.0513(7) 1.1809(5) 0.3410(6) 0.046(2) Uani 1 1 d .
H11A H 1.0938 1.2185 0.3919 0.055 Uiso 1 1 calc R
C11B C 0.3647(7) 0.3148(5) 0.6897(6) 0.050(2) Uani 1 1 d .
H11B H 0.3145 0.2858 0.6345 0.060 Uiso 1 1 calc R
C13A C 0.9642(6) 0.8901(5) 0.2665(6) 0.046(2) Uani 1 1 d .
H13A H 0.9854 0.9030 0.2131 0.055 Uiso 1 1 calc R
C13B C 0.4303(7) 0.5933(5) 0.7951(6) 0.044(2) Uani 1 1 d .
H13B H 0.4788 0.5827 0.7625 0.052 Uiso 1 1 calc R
C14A C 0.9482(6) 0.7967(5) 0.2872(6) 0.0367(18) Uani 1 1 d .
C14B C 0.4085(7) 0.6870(5) 0.8129(6) 0.0416(19) Uani 1 1 d .
C15A C 0.9675(8) 0.7302(6) 0.2313(7) 0.056(2) Uani 1 1 d .
H15A H 0.9920 0.7444 0.1803 0.067 Uiso 1 1 calc R
C15B C 0.3494(7) 0.7091(5) 0.8724(6) 0.047(2) Uani 1 1 d .
H15B H 0.3211 0.6649 0.9009 0.056 Uiso 1 1 calc R
C16A C 0.9511(7) 0.6418(5) 0.2491(6) 0.054(2) Uani 1 1 d .
H16A H 0.9656 0.5975 0.2109 0.065 Uiso 1 1 calc R
C16B C 0.3328(7) 0.7971(5) 0.8891(6) 0.046(2) Uani 1 1 d .
H16B H 0.2931 0.8117 0.9289 0.055 Uiso 1 1 calc R
C17A C 0.9134(6) 0.6205(5) 0.3236(6) 0.0384(19) Uani 1 1 d .
C17B C 0.3745(6) 0.8641(5) 0.8471(6) 0.0386(19) Uani 1 1 d .
C18A C 0.8940(7) 0.6878(5) 0.3799(6) 0.041(2) Uani 1 1 d .
H18A H 0.8687 0.6737 0.4304 0.050 Uiso 1 1 calc R
C18B C 0.4338(7) 0.8408(5) 0.7877(6) 0.052(2) Uani 1 1 d .
H18B H 0.4621 0.8846 0.7586 0.063 Uiso 1 1 calc R
C19A C 0.9112(7) 0.7745(5) 0.3630(6) 0.045(2) Uani 1 1 d .
H19A H 0.8982 0.8186 0.4022 0.054 Uiso 1 1 calc R
C19B C 0.4506(7) 0.7530(5) 0.7722(6) 0.048(2) Uani 1 1 d .
H19B H 0.4914 0.7382 0.7334 0.058 Uiso 1 1 calc R
C20A C 0.8918(7) 0.5286(5) 0.3418(6) 0.044(2) Uani 1 1 d .
H20A H 0.9150 0.4839 0.3098 0.053 Uiso 1 1 calc R
C20B C 0.3620(6) 0.9576(5) 0.8661(6) 0.043(2) Uani 1 1 d .
H20B H 0.3905 0.9998 0.8354 0.052 Uiso 1 1 calc R
C22A C 0.8268(6) 0.4191(5) 0.4192(5) 0.0322(17) Uani 1 1 d .
C22B C 0.3074(6) 1.0756(5) 0.9433(6) 0.0371(19) Uani 1 1 d .
C23A C 0.7766(7) 0.4059(6) 0.4878(6) 0.049(2) Uani 1 1 d .
H23A H 0.7545 0.4547 0.5151 0.059 Uiso 1 1 calc R
C23B C 0.2371(7) 1.0976(6) 0.9907(6) 0.053(2) Uani 1 1 d .
H23B H 0.1941 1.0538 1.0037 0.063 Uiso 1 1 calc R
C24A C 0.7590(7) 0.3226(5) 0.5163(6) 0.051(2) Uani 1 1 d .
H24A H 0.7225 0.3159 0.5604 0.061 Uiso 1 1 calc R
C24B C 0.2288(7) 1.1833(6) 1.0195(6) 0.051(2) Uani 1 1 d .
H24B H 0.1795 1.1972 1.0504 0.061 Uiso 1 1 calc R
C25A C 0.7934(6) 0.2500(5) 0.4815(5) 0.0349(18) Uani 1 1 d .
C25B C 0.2936(6) 1.2478(5) 1.0023(5) 0.0356(18) Uani 1 1 d .
C26A C 0.8411(7) 0.2595(5) 0.4106(6) 0.050(2) Uani 1 1 d .
H26A H 0.8619 0.2102 0.3832 0.060 Uiso 1 1 calc R
C26B C 0.3649(8) 1.2266(5) 0.9555(7) 0.054(2) Uani 1 1 d .
H26B H 0.4084 1.2704 0.9431 0.065 Uiso 1 1 calc R
C27A C 0.8574(8) 0.3451(5) 0.3812(7) 0.050(2) Uani 1 1 d .
H27A H 0.8900 0.3518 0.3342 0.060 Uiso 1 1 calc R
C27B C 0.3722(8) 1.1413(6) 0.9268(7) 0.059(3) Uani 1 1 d .
H27B H 0.4214 1.1275 0.8958 0.071 Uiso 1 1 calc R
C29A C 0.7623(7) 0.1434(6) 0.5991(6) 0.047(2) Uani 1 1 d .
H29A H 0.7530 0.1859 0.6419 0.057 Uiso 1 1 calc R
C29B C 0.2764(7) 1.3576(5) 1.1225(6) 0.0381(19) Uani 1 1 d .
H29B H 0.2620 1.3164 1.1640 0.046 Uiso 1 1 calc R
C31A C 0.7765(8) 0.0203(5) 0.5354(6) 0.059(3) Uani 1 1 d .
H31A H 0.7799 -0.0401 0.5253 0.071 Uiso 1 1 calc R
C31B C 0.3089(7) 1.4784(5) 1.0630(6) 0.048(2) Uani 1 1 d .
H31B H 0.3207 1.5382 1.0554 0.057 Uiso 1 1 calc R
C32A C 0.7893(8) 0.0844(6) 0.4736(7) 0.060(3) Uani 1 1 d .
H32A H 0.8010 0.0760 0.4145 0.072 Uiso 1 1 calc R
C32B C 0.3132(7) 1.4138(6) 1.0000(6) 0.052(2) Uani 1 1 d .
H32B H 0.3283 1.4206 0.9423 0.062 Uiso 1 1 calc R
O1E O 0.7626(7) 0.3300(5) 0.7624(6) 0.093(2) Uani 1 1 d .
O2E O 0.8524(8) 0.4264(6) 0.8701(7) 0.111(3) Uani 1 1 d .
N3E N 0.7799(9) 0.4077(7) 0.7913(9) 0.077(3) Uani 1 1 d .
C4E C 0.7099(10) 0.4771(6) 0.7266(8) 0.058(3) Uani 1 1 d .
C5E C 0.6129(9) 0.4556(6) 0.6525(8) 0.063(3) Uani 1 1 d .
H5E H 0.5895 0.3970 0.6439 0.076 Uiso 1 1 calc R
C6E C 0.5497(10) 0.5185(8) 0.5907(8) 0.076(3) Uani 1 1 d .
H6E H 0.4835 0.5032 0.5394 0.091 Uiso 1 1 calc R
C7E C 0.5838(12) 0.6052(9) 0.6042(10) 0.091(4) Uani 1 1 d .
H7E H 0.5399 0.6487 0.5624 0.109 Uiso 1 1 calc R
C8E C 0.6851(13) 0.6285(7) 0.6810(11) 0.093(4) Uani 1 1 d .
H8E H 0.7094 0.6869 0.6895 0.112 Uiso 1 1 calc R
C9E C 0.7484(10) 0.5615(8) 0.7444(10) 0.081(4) Uani 1 1 d .
H9E H 0.8146 0.5746 0.7968 0.098 Uiso 1 1 calc R

loop_
_atom_site_aniso_label
_atom_site_aniso_U_11
_atom_site_aniso_U_22
_atom_site_aniso_U_33
_atom_site_aniso_U_23
_atom_site_aniso_U_13
_atom_site_aniso_U_12
Ni1 0.0457(6) 0.0188(4) 0.0381(5) 0.0041(5) 0.0248(4) 0.0051(5)
O1C 0.079(5) 0.055(4) 0.072(4) -0.029(4) 0.028(4) -0.005(4)
O1D 0.068(4) 0.037(3) 0.050(4) -0.012(3) 0.037(3) -0.010(3)
O3C 0.111(6) 0.112(7) 0.061(5) -0.026(4) 0.046(5) -0.009(5)
O3D 0.071(5) 0.074(5) 0.052(4) -0.007(3) 0.024(4) 0.016(4)
O4C 0.076(6) 0.121(7) 0.111(7) -0.014(5) 0.006(5) -0.026(6)
O4D 0.046(5) 0.274(14) 0.063(5) -0.042(7) 0.015(4) 0.006(6)
N1A 0.052(4) 0.026(4) 0.042(4) -0.003(3) 0.025(4) 0.002(3)
N1B 0.045(4) 0.022(4) 0.042(4) 0.000(3) 0.025(3) -0.001(3)
N2C 0.058(5) 0.038(4) 0.050(5) 0.000(4) 0.011(4) -0.007(4)
N2D 0.055(5) 0.050(5) 0.046(5) 0.004(4) 0.026(4) 0.004(4)
N3A 0.039(4) 0.028(4) 0.040(4) 0.001(3) 0.015(3) -0.007(3)
N3B 0.046(4) 0.024(3) 0.037(4) -0.003(3) 0.019(3) 0.000(3)
N12A 0.065(5) 0.029(4) 0.048(4) 0.008(3) 0.025(4) -0.007(3)
N12B 0.087(5) 0.025(4) 0.076(5) -0.005(3) 0.059(4) 0.003(3)
N21A 0.048(3) 0.032(3) 0.041(3) 0.010(4) 0.018(3) -0.004(4)
N21B 0.052(4) 0.030(4) 0.051(4) -0.007(3) 0.019(3) 0.002(3)
N28A 0.050(4) 0.027(4) 0.036(3) 0.007(3) 0.022(3) -0.002(3)
N28B 0.047(4) 0.026(4) 0.042(4) -0.001(3) 0.024(3) 0.000(3)
N30A 0.054(4) 0.030(4) 0.042(4) 0.000(3) 0.023(3) -0.001(3)
N30B 0.054(4) 0.026(4) 0.043(4) -0.002(3) 0.027(3) -0.009(3)
C2A 0.052(5) 0.027(4) 0.042(5) 0.000(4) 0.027(4) -0.005(4)
C2B 0.040(5) 0.030(5) 0.052(5) -0.005(4) 0.019(4) 0.006(4)
C4A 0.040(5) 0.055(6) 0.056(6) 0.024(5) 0.005(4) -0.003(4)
C4B 0.047(5) 0.039(5) 0.050(5) -0.005(4) 0.019(4) 0.004(4)
C5A 0.056(6) 0.034(5) 0.064(6) 0.015(4) 0.025(5) -0.004(4)
C5B 0.052(5) 0.024(4) 0.052(5) -0.002(3) 0.028(4) 0.001(4)
C6A 0.041(5) 0.028(4) 0.038(4) -0.001(3) 0.021(4) -0.005(3)
C6B 0.048(5) 0.023(4) 0.036(4) 0.007(3) 0.027(4) 0.008(4)
C7A 0.066(6) 0.043(5) 0.048(5) 0.011(4) 0.008(5) -0.012(5)
C7B 0.039(5) 0.041(5) 0.049(5) -0.010(4) 0.016(4) 0.005(4)
C8A 0.065(6) 0.038(5) 0.050(5) -0.003(4) 0.004(5) -0.020(4)
C8B 0.067(6) 0.041(5) 0.055(6) -0.017(4) 0.032(5) 0.000(5)
C9A 0.050(5) 0.032(4) 0.041(5) 0.003(4) 0.020(4) 0.002(4)
C9B 0.073(7) 0.028(5) 0.067(6) 0.005(5) 0.051(6) 0.010(5)
C10A 0.060(6) 0.042(5) 0.038(5) 0.006(4) 0.016(4) -0.010(4)
C10B 0.069(6) 0.037(5) 0.046(5) -0.009(4) 0.019(5) 0.021(4)
C11A 0.063(6) 0.030(4) 0.041(5) 0.000(4) 0.015(4) -0.012(4)
C11B 0.061(6) 0.033(5) 0.048(5) -0.004(4) 0.013(4) 0.011(4)
C13A 0.048(5) 0.042(5) 0.053(5) 0.001(4) 0.025(4) -0.008(4)
C13B 0.059(6) 0.035(5) 0.050(5) -0.010(4) 0.036(5) -0.001(4)
C14A 0.033(4) 0.028(4) 0.051(5) 0.005(4) 0.018(4) -0.002(3)
C14B 0.057(5) 0.027(4) 0.049(5) -0.006(4) 0.029(4) 0.007(4)
C15A 0.077(7) 0.041(5) 0.070(6) 0.000(5) 0.052(5) -0.003(5)
C15B 0.061(6) 0.035(5) 0.054(5) -0.002(4) 0.032(5) -0.001(4)
C16A 0.084(7) 0.036(5) 0.065(6) 0.000(4) 0.054(5) 0.002(5)
C16B 0.062(6) 0.034(5) 0.051(5) -0.010(4) 0.031(5) 0.001(4)
C17A 0.040(5) 0.027(4) 0.043(5) 0.001(3) 0.010(4) -0.001(3)
C17B 0.037(5) 0.032(4) 0.044(5) -0.002(4) 0.013(4) 0.005(4)
C18A 0.055(6) 0.035(5) 0.040(5) 0.005(4) 0.023(4) -0.004(4)
C18B 0.072(6) 0.029(5) 0.068(6) 0.001(4) 0.041(5) 0.003(4)
C19A 0.066(6) 0.024(4) 0.046(5) -0.005(4) 0.023(4) -0.007(4)
C19B 0.070(6) 0.026(5) 0.066(6) -0.003(4) 0.046(5) 0.001(4)
C20A 0.052(5) 0.027(4) 0.055(5) 0.003(3) 0.022(4) -0.004(3)
C20B 0.044(5) 0.034(5) 0.049(5) -0.003(4) 0.015(4) 0.003(4)
C22A 0.040(4) 0.023(4) 0.034(4) 0.000(3) 0.014(4) -0.002(3)
C22B 0.049(5) 0.024(4) 0.043(5) -0.008(3) 0.023(4) 0.004(4)
C23A 0.070(6) 0.029(4) 0.062(5) -0.002(4) 0.041(5) -0.002(4)
C23B 0.071(6) 0.034(5) 0.069(6) -0.009(4) 0.044(5) -0.008(4)
C24A 0.078(6) 0.030(5) 0.064(6) 0.010(4) 0.049(5) 0.007(4)
C24B 0.061(6) 0.038(5) 0.068(6) -0.022(4) 0.042(5) -0.012(4)
C25A 0.035(4) 0.033(4) 0.035(4) 0.004(3) 0.011(4) -0.005(3)
C25B 0.041(5) 0.032(4) 0.039(4) -0.007(3) 0.021(4) 0.002(4)
C26A 0.081(7) 0.028(5) 0.060(5) -0.001(4) 0.049(5) 0.005(4)
C26B 0.075(7) 0.033(5) 0.073(6) -0.010(4) 0.049(5) -0.005(4)
C27A 0.070(6) 0.036(5) 0.062(6) 0.002(4) 0.046(5) -0.005(4)
C27B 0.076(6) 0.047(6) 0.083(7) -0.012(5) 0.063(6) 0.001(5)
C29A 0.075(6) 0.039(5) 0.043(5) 0.007(4) 0.040(5) 0.010(4)
C29B 0.063(5) 0.029(5) 0.037(4) -0.008(3) 0.034(4) -0.005(4)
C31A 0.113(8) 0.023(5) 0.067(6) -0.007(4) 0.061(6) -0.006(5)
C31B 0.084(6) 0.024(5) 0.056(5) 0.005(4) 0.050(5) 0.003(4)
C32A 0.115(8) 0.027(5) 0.063(6) -0.005(4) 0.061(6) -0.006(5)
C32B 0.074(6) 0.045(6) 0.050(5) 0.002(4) 0.039(5) 0.003(5)
O1E 0.124(7) 0.064(5) 0.100(6) -0.003(5) 0.052(5) 0.007(5)
O2E 0.124(8) 0.100(7) 0.096(6) -0.010(6) 0.027(6) 0.012(6)
N3E 0.096(8) 0.063(7) 0.090(8) -0.004(6) 0.054(6) 0.000(6)
C4E 0.074(7) 0.044(7) 0.081(7) -0.006(5) 0.059(6) -0.002(5)
C5E 0.084(8) 0.049(6) 0.074(7) -0.012(5) 0.049(7) -0.002(6)
C6E 0.098(8) 0.066(8) 0.073(7) -0.012(6) 0.043(6) -0.004(7)
C7E 0.119(11) 0.082(9) 0.097(9) 0.015(8) 0.069(9) 0.019(8)
C8E 0.131(12) 0.037(7) 0.142(12) -0.007(7) 0.086(10) -0.013(7)
C9E 0.090(10) 0.059(8) 0.118(11) -0.016(7) 0.065(9) -0.016(7)

loop_
_atom_type_symbol
_atom_type_description
_atom_type_scat_dispersion_real
_atom_type_scat_dispersion_imag
_atom_type_scat_source
C C 0.0033 0.0016 'International Tables Vol C Tables 4.2.6.8 and 6.1.1.4'
H H 0.0000 0.0000 'International Tables Vol C Tables 4.2.6.8 and 6.1.1.4'
N N 0.0061 0.0033 'International Tables Vol C Tables 4.2.6.8 and 6.1.1.4'
Ni Ni 0.3393 1.1124 'International Tables Vol C Tables 4.2.6.8 and 6.1.1.4'
O O 0.0106 0.0060 'International Tables Vol C Tables 4.2.6.8 and 6.1.1.4'

loop_
_geom_angle_atom_site_label_1
_geom_angle_atom_site_label_2
_geom_angle_atom_site_label_3
_geom_angle
_geom_angle_site_symmetry_1
_geom_angle_site_symmetry_3
O1D Ni1 O1C 177.1(3) . .
N1A Ni1 O1C 91.9(3) 2_736 .
N1A Ni1 O1D 89.2(2) 2_736 .
N1A Ni1 N30A 92.4(2) 2_736 .
N1A Ni1 N30B 85.5(2) 2_736 2_637
N1B Ni1 O1C 87.4(2) . .
N1B Ni1 O1D 91.3(2) . .
N1B Ni1 N1A 176.0(3) . 2_736
N1B Ni1 N30A 91.6(3) . .
N1B Ni1 N30B 90.5(2) . 2_637
N30A Ni1 O1C 97.3(3) . .
N30A Ni1 O1D 85.4(2) . .
N30A Ni1 N30B 177.8(3) . 2_637
N30B Ni1 O1C 82.5(3) 2_637 .
N30B Ni1 O1D 94.9(2) 2_637 .
N2C O1C Ni1 144.6(6) . .
N2D O1D Ni1 137.3(5) . .
C2A N1A Ni1 125.4(6) . 2_766
C2A N1A C5A 104.8(7) . .
C5A N1A Ni1 127.2(5) . 2_766
C2B N1B Ni1 123.7(5) . .
C2B N1B C5B 104.4(6) . .
C5B N1B Ni1 131.7(5) . .
O1C N2C O3C 120.7(8) . .
O4C N2C O1C 120.5(9) . .
O4C N2C O3C 118.8(9) . .
O3D N2D O1D 120.2(7) . .
O4D N2D O1D 119.0(8) . .
O4D N2D O3D 120.7(8) . .
C2A N3A C4A 106.0(6) . .
C2A N3A C6A 125.6(6) . .
C4A N3A C6A 128.1(7) . .
C2B N3B C4B 106.5(6) . .
C2B N3B C6B 125.2(6) . .
C4B N3B C6B 128.3(7) . .
C13A N12A C9A 118.1(7) . .
C13B N12B C9B 119.0(7) . .
C20A N21A C22A 122.2(7) . .
C20B N21B C22B 121.0(7) . .
C29A N28A C25A 125.9(7) . .
C29A N28A C32A 106.9(7) . .
C32A N28A C25A 127.1(7) . .
C29B N28B C25B 125.5(6) . .
C29B N28B C32B 106.4(6) . .
C32B N28B C25B 127.8(7) . .
C29A N30A Ni1 123.3(5) . .
C29A N30A C31A 104.6(7) . .
C31A N30A Ni1 132.0(5) . .
C29B N30B Ni1 123.8(5) . 2_667
C29B N30B C31B 104.8(6) . .
C31B N30B Ni1 131.3(5) . 2_667
N1A C2A N3A 112.3(7) . .
N1A C2A H2A 123.9 . .
N3A C2A H2A 123.9 . .
N1B C2B N3B 112.2(7) . .
N1B C2B H2B 123.9 . .
N3B C2B H2B 123.9 . .
N3A C4A H4A 126.7 . .
C5A C4A N3A 106.6(7) . .
C5A C4A H4A 126.7 . .
N3B C4B H4B 126.6 . .
C5B C4B N3B 106.8(7) . .
C5B C4B H4B 126.6 . .
N1A C5A H5A 124.9 . .
C4A C5A N1A 110.3(7) . .
C4A C5A H5A 124.9 . .
N1B C5B H5B 124.9 . .
C4B C5B N1B 110.2(7) . .
C4B C5B H5B 124.9 . .
C7A C6A N3A 120.2(7) . .
C7A C6A C11A 119.6(7) . .
C11A C6A N3A 120.1(7) . .
C7B C6B N3B 118.4(7) . .
C11B C6B N3B 120.1(7) . .
C11B C6B C7B 121.4(7) . .
C6A C7A H7A 120.0 . .
C6A C7A C8A 119.9(8) . .
C8A C7A H7A 120.0 . .
C6B C7B H7B 120.9 . .
C8B C7B C6B 118.2(8) . .
C8B C7B H7B 120.9 . .
C7A C8A H8A 119.7 . .
C9A C8A C7A 120.5(8) . .
C9A C8A H8A 119.7 . .
C7B C8B H8B 119.6 . .
C7B C8B C9B 120.8(8) . .
C9B C8B H8B 119.6 . .
C8A C9A N12A 123.1(8) . .
C10A C9A N12A 118.5(8) . .
C10A C9A C8A 118.5(8) . .
C8B C9B N12B 120.0(9) . .
C10B C9B N12B 120.8(9) . .
C10B C9B C8B 119.2(8) . .
C9A C10A H10A 119.1 . .
C9A C10A C11A 121.7(8) . .
C11A C10A H10A 119.1 . .
C9B C10B H10B 119.5 . .
C9B C10B C11B 121.1(8) . .
C11B C10B H10B 119.5 . .
C6A C11A H11A 120.2 . .
C10A C11A C6A 119.6(7) . .
C10A C11A H11A 120.2 . .
C6B C11B C10B 119.1(8) . .
C6B C11B H11B 120.4 . .
C10B C11B H11B 120.4 . .
N12A C13A H13A 118.4 . .
N12A C13A C14A 123.2(8) . .
C14A C13A H13A 118.4 . .
N12B C13B H13B 117.4 . .
N12B C13B C14B 125.2(8) . .
C14B C13B H13B 117.4 . .
C15A C14A C13A 120.9(7) . .
C15A C14A C19A 118.7(7) . .
C19A C14A C13A 120.5(7) . .
C15B C14B C13B 121.4(7) . .
C19B C14B C13B 119.2(7) . .
C19B C14B C15B 119.4(7) . .
C14A C15A H15A 119.3 . .
C14A C15A C16A 121.4(8) . .
C16A C15A H15A 119.3 . .
C14B C15B H15B 120.1 . .
C16B C15B C14B 119.8(8) . .
C16B C15B H15B 120.1 . .
C15A C16A H16A 120.2 . .
C17A C16A C15A 119.5(8) . .
C17A C16A H16A 120.2 . .
C15B C16B H16B 119.6 . .
C15B C16B C17B 120.9(8) . .
C17B C16B H16B 119.6 . .
C16A C17A C18A 118.9(7) . .
C16A C17A C20A 120.8(7) . .
C18A C17A C20A 120.3(7) . .
C16B C17B C18B 118.6(7) . .
C16B C17B C20B 122.3(7) . .
C18B C17B C20B 119.0(8) . .
C17A C18A H18A 119.2 . .
C19A C18A C17A 121.6(8) . .
C19A C18A H18A 119.2 . .
C17B C18B H18B 120.0 . .
C19B C18B C17B 120.0(8) . .
C19B C18B H18B 120.0 . .
C14A C19A H19A 120.1 . .
C18A C19A C14A 119.9(7) . .
C18A C19A H19A 120.1 . .
C14B C19B C18B 121.3(8) . .
C14B C19B H19B 119.4 . .
C18B C19B H19B 119.4 . .
N21A C20A C17A 122.4(8) . .
N21A C20A H20A 118.8 . .
C17A C20A H20A 118.8 . .
N21B C20B C17B 122.2(8) . .
N21B C20B H20B 118.9 . .
C17B C20B H20B 118.9 . .
C23A C22A N21A 115.8(7) . .
C27A C22A N21A 127.2(7) . .
C27A C22A C23A 116.9(7) . .
C23B C22B N21B 116.4(7) . .
C23B C22B C27B 118.3(7) . .
C27B C22B N21B 125.0(7) . .
C22A C23A H23A 119.3 . .
C24A C23A C22A 121.4(8) . .
C24A C23A H23A 119.3 . .
C22B C23B H23B 119.3 . .
C22B C23B C24B 121.4(8) . .
C24B C23B H23B 119.3 . .
C23A C24A H24A 119.3 . .
C25A C24A C23A 121.4(8) . .
C25A C24A H24A 119.3 . .
C23B C24B H24B 120.2 . .
C25B C24B C23B 119.5(8) . .
C25B C24B H24B 120.2 . .
C24A C25A N28A 121.5(7) . .
C24A C25A C26A 119.4(7) . .
C26A C25A N28A 119.1(7) . .
C24B C25B N28B 119.9(7) . .
C24B C25B C26B 119.7(8) . .
C26B C25B N28B 120.4(7) . .
C25A C26A H26A 120.7 . .
C25A C26A C27A 118.5(8) . .
C27A C26A H26A 120.7 . .
C25B C26B H26B 119.8 . .
C27B C26B C25B 120.3(8) . .
C27B C26B H26B 119.8 . .
C22A C27A C26A 122.3(8) . .
C22A C27A H27A 118.9 . .
C26A C27A H27A 118.9 . .
C22B C27B H27B 119.6 . .
C26B C27B C22B 120.7(8) . .
C26B C27B H27B 119.6 . .
N28A C29A H29A 124.0 . .
N30A C29A N28A 112.1(7) . .
N30A C29A H29A 124.0 . .
N28B C29B H29B 123.7 . .
N30B C29B N28B 112.5(7) . .
N30B C29B H29B 123.7 . .
N30A C31A H31A 124.7 . .
N30A C31A C32A 110.6(7) . .
C32A C31A H31A 124.7 . .
N30B C31B H31B 125.0 . .
C32B C31B N30B 110.0(7) . .
C32B C31B H31B 125.0 . .
N28A C32A C31A 105.7(7) . .
N28A C32A H32A 127.1 . .
C31A C32A H32A 127.1 . .
N28B C32B H32B 126.9 . .
C31B C32B N28B 106.3(7) . .
C31B C32B H32B 126.9 . .
O1E N3E C4E 118.0(10) . .
O2E N3E O1E 121.3(11) . .
O2E N3E C4E 120.6(10) . .
C5E C4E N3E 120.2(9) . .
C5E C4E C9E 122.8(11) . .
C9E C4E N3E 117.0(12) . .
C4E C5E H5E 119.7 . .
C6E C5E C4E 120.6(10) . .
C6E C5E H5E 119.7 . .
C5E C6E H6E 120.2 . .
C5E C6E C7E 119.6(11) . .
C7E C6E H6E 120.2 . .
C6E C7E H7E 119.8 . .
C6E C7E C8E 120.4(12) . .
C8E C7E H7E 119.8 . .
C7E C8E H8E 120.7 . .
C9E C8E C7E 118.5(11) . .
C9E C8E H8E 120.7 . .
C4E C9E C8E 118.0(12) . .
C4E C9E H9E 121.0 . .
C8E C9E H9E 121.0 . .

loop_
_geom_bond_atom_site_label_1
_geom_bond_atom_site_label_2
_geom_bond_distance
_geom_bond_site_symmetry_2
Ni1 O1C 2.162(6) .
Ni1 O1D 2.116(5) .
Ni1 N1A 2.077(7) 2_736
Ni1 N1B 2.054(6) .
Ni1 N30A 2.085(6) .
Ni1 N30B 2.103(6) 2_637
O1C N2C 1.238(9) .
O1D N2D 1.268(8) .
O3C N2C 1.243(9) .
O3D N2D 1.240(8) .
O4C N2C 1.215(9) .
O4D N2D 1.213(9) .
N1A Ni1 2.077(7) 2_766
N1A C2A 1.320(9) .
N1A C5A 1.372(10) .
N1B C2B 1.319(9) .
N1B C5B 1.391(10) .
N3A C2A 1.346(9) .
N3A C4A 1.378(9) .
N3A C6A 1.436(9) .
N3B C2B 1.354(9) .
N3B C4B 1.370(9) .
N3B C6B 1.444(9) .
N12A C9A 1.414(9) .
N12A C13A 1.259(10) .
N12B C9B 1.419(10) .
N12B C13B 1.222(10) .
N21A C20A 1.245(9) .
N21A C22A 1.409(10) .
N21B C20B 1.251(9) .
N21B C22B 1.447(10) .
N28A C25A 1.446(9) .
N28A C29A 1.340(9) .
N28A C32A 1.353(10) .
N28B C25B 1.438(10) .
N28B C29B 1.341(9) .
N28B C32B 1.372(10) .
N30A C29A 1.325(9) .
N30A C31A 1.347(10) .
N30B Ni1 2.103(6) 2_667
N30B C29B 1.309(9) .
N30B C31B 1.375(9) .
C2A H2A 0.9300 .
C2B H2B 0.9300 .
C4A H4A 0.9300 .
C4A C5A 1.345(11) .
C4B H4B 0.9300 .
C4B C5B 1.342(10) .
C5A H5A 0.9300 .
C5B H5B 0.9300 .
C6A C7A 1.344(10) .
C6A C11A 1.395(10) .
C6B C7B 1.393(10) .
C6B C11B 1.360(10) .
C7A H7A 0.9300 .
C7A C8A 1.399(11) .
C7B H7B 0.9300 .
C7B C8B 1.387(11) .
C8A H8A 0.9300 .
C8A C9A 1.375(11) .
C8B H8B 0.9300 .
C8B C9B 1.397(12) .
C9A C10A 1.360(11) .
C9B C10B 1.356(12) .
C10A H10A 0.9300 .
C10A C11A 1.362(11) .
C10B H10B 0.9300 .
C10B C11B 1.399(10) .
C11A H11A 0.9300 .
C11B H11B 0.9300 .
C13A H13A 0.9300 .
C13A C14A 1.475(10) .
C13B H13B 0.9300 .
C13B C14B 1.486(10) .
C14A C15A 1.371(11) .
C14A C19A 1.391(10) .
C14B C15B 1.390(11) .
C14B C19B 1.371(11) .
C15A H15A 0.9300 .
C15A C16A 1.391(11) .
C15B H15B 0.9300 .
C15B C16B 1.383(10) .
C16A H16A 0.9300 .
C16A C17A 1.377(10) .
C16B H16B 0.9300 .
C16B C17B 1.389(11) .
C17A C18A 1.383(10) .
C17A C20A 1.461(10) .
C17B C18B 1.394(11) .
C17B C20B 1.461(10) .
C18A H18A 0.9300 .
C18A C19A 1.368(10) .
C18B H18B 0.9300 .
C18B C19B 1.377(11) .
C19A H19A 0.9300 .
C19B H19B 0.9300 .
C20A H20A 0.9300 .
C20B H20B 0.9300 .
C22A C23A 1.389(11) .
C22A C27A 1.368(10) .
C22B C23B 1.370(11) .
C22B C27B 1.377(11) .
C23A H23A 0.9300 .
C23A C24A 1.371(11) .
C23B H23B 0.9300 .
C23B C24B 1.377(11) .
C24A H24A 0.9300 .
C24A C25A 1.350(11) .
C24B H24B 0.9300 .
C24B C25B 1.370(11) .
C25A C26A 1.387(10) .
C25B C26B 1.371(10) .
C26A H26A 0.9300 .
C26A C27A 1.403(11) .
C26B H26B 0.9300 .
C26B C27B 1.370(11) .
C27A H27A 0.9300 .
C27B H27B 0.9300 .
C29A H29A 0.9300 .
C29B H29B 0.9300 .
C31A H31A 0.9300 .
C31A C32A 1.369(11) .
C31B H31B 0.9300 .
C31B C32B 1.350(11) .
C32A H32A 0.9300 .
C32B H32B 0.9300 .
O1E N3E 1.238(11) .
O2E N3E 1.209(11) .
N3E C4E 1.472(13) .
C4E C5E 1.352(13) .
C4E C9E 1.360(14) .
C5E H5E 0.9300 .
C5E C6E 1.352(13) .
C6E H6E 0.9300 .
C6E C7E 1.373(16) .
C7E H7E 0.9300 .
C7E C8E 1.413(16) .
C8E H8E 0.9300 .
C8E C9E 1.407(16) .
C9E H9E 0.9300 .

loop_
_twin_individual_id
_twin_individual_mass_fraction_refined
1 0.75(2)
2 0.25(2)
